data_4134661
loop_
_publ_author_name
'Chen, Xu-Lang'
'Shen, Yun-Jia'
'Gao, Chao'
'Yang, Jian'
'Sun, Xin'
'Zhang, Xin'
'Yang, Yu-Dong'
'Wei, Gong-Ping'
'Xiang, Jun-Feng'
'Sessler, Jonathan L.'
'Gong, Han-Yuan'

_publ_section_title
;
 Regulating the Structures of Self-Assembled Mechanically Interlocked
 Moleculecular Constructs via Dianion Precursor Substituent Effects.
;
_journal_name_full 'Journal of the American Chemical Society'
_journal_paper_doi 10.1021/jacs.9b13473
_journal_year 2020
_chemical_formula_sum 'C8 H18 Cd O11'
_chemical_formula_weight 402.62
_space_group_crystal_system orthorhombic
_space_group_IT_number 54
_space_group_name_Hall '-P 2a 2ac'
_space_group_name_H-M_alt 'P c c a'
_atom_sites_solution_hydrogens mixed
_audit_creation_method SHELXL-2018/3
_cell_angle_alpha 90
_cell_angle_beta 90
_cell_angle_gamma 90
_cell_formula_units_Z 4
_cell_length_a 7.2423(14)
_cell_length_b 9.970(2)
_cell_length_c 19.830(4)
_cell_measurement_reflns_used 1267
_cell_measurement_temperature 173.1500
_cell_measurement_theta_max 24.986
_cell_measurement_theta_min 2.897
_cell_volume 1431.8(5)
_computing_cell_refinement 'CrystalClear (Rigaku Inc., 2007)'
_computing_data_collection 'CrystalClear (Rigaku Inc., 2007)'
_computing_data_reduction 'CrystalClear (Rigaku Inc., 2007)'
_computing_structure_refinement 'SHELXL-2018/3 (Sheldrick, 2018)'
_computing_structure_solution 'SHELXT 2014/5 (Sheldrick, 2014)'
_diffrn_ambient_temperature 173.1500
_diffrn_detector_area_resol_mean 28.5714
_diffrn_measured_fraction_theta_full 0.995
_diffrn_measured_fraction_theta_max 0.995
_diffrn_measurement_device_type
;
Saturn724+ (2x2 bin mode)
;
_diffrn_measurement_method dtprofit.ref
_diffrn_radiation_type MoK\a
_diffrn_radiation_wavelength 0.71073
_diffrn_reflns_av_R_equivalents 0.0880
_diffrn_reflns_av_unetI/netI 0.0374
_diffrn_reflns_Laue_measured_fraction_full 0.995
_diffrn_reflns_Laue_measured_fraction_max 0.995
_diffrn_reflns_limit_h_max 8
_diffrn_reflns_limit_h_min -8
_diffrn_reflns_limit_k_max 11
_diffrn_reflns_limit_k_min -11
_diffrn_reflns_limit_l_max 23
_diffrn_reflns_limit_l_min -23
_diffrn_reflns_number 14133
_diffrn_reflns_point_group_measured_fraction_full 0.995
_diffrn_reflns_point_group_measured_fraction_max 0.995
_diffrn_reflns_theta_full 24.986
_diffrn_reflns_theta_max 24.986
_diffrn_reflns_theta_min 2.897
_exptl_absorpt_coefficient_mu 1.576
_exptl_absorpt_correction_T_max 0.0000
_exptl_absorpt_correction_T_min 0.0000
_exptl_absorpt_correction_type none
_exptl_crystal_colour Colorless
_exptl_crystal_density_diffrn 1.868
_exptl_crystal_description Prism
_exptl_crystal_F_000 808
_exptl_crystal_size_max 0.20
_exptl_crystal_size_mid 0.12
_exptl_crystal_size_min 0.08
_refine_diff_density_max 0.744
_refine_diff_density_min -0.637
_refine_diff_density_rms 0.121
_refine_ls_extinction_method none
_refine_ls_goodness_of_fit_ref 1.001
_refine_ls_hydrogen_treatment mixed
_refine_ls_matrix_type full
_refine_ls_number_parameters 104
_refine_ls_number_reflns 1267
_refine_ls_number_restraints 6
_refine_ls_restrained_S_all 0.999
_refine_ls_R_factor_all 0.0324
_refine_ls_R_factor_gt 0.0322
_refine_ls_shift/su_max 0.000
_refine_ls_shift/su_mean 0.000
_refine_ls_structure_factor_coef Fsqd
_refine_ls_weighting_details 'w=1/[\s^2^(Fo^2^)+(0.0450P)^2^+4.6919P] where P=(Fo^2^+2Fc^2^)/3'
_refine_ls_weighting_scheme calc
_refine_ls_wR_factor_gt 0.0845
_refine_ls_wR_factor_ref 0.0848
_reflns_Friedel_coverage 0.000
_reflns_number_gt 1260
_reflns_number_total 1267
_reflns_threshold_expression 'I > 2\s(I)'
_cod_data_source_file ja9b13473_si_028.cif
_cod_data_source_block A
_cod_depositor_comments
;
The following automatic conversions were performed:

data item '_exptl_absorpt_correction_type' value 'None' was changed
to 'none' in accordance with the
/home/data/users/saulius/crontab/automatic-downloads/rss-feeds/ACS/lib/dictionaries/cif_core.dic
dictionary named 'cif_core.dic' version 2.4.2 last updated on
2011-04-26.

Automatic conversion script
Id: cif_fix_values 7556 2019-12-06 15:28:31Z antanas 
;
_cod_original_cell_volume 1431.9(5)
_cod_database_code 4134661
_shelx_shelxl_version_number 2018/3
_shelx_space_group_comment
;
The symmetry employed for this shelxl refinement is uniquely defined
by the following loop, which should always be used as a source of
symmetry information in preference to the above space-group names.
They are only intended as comments.
;

loop_
_space_group_symop_operation_xyz
'x, y, z'
'-x+1/2, -y, z'
'-x, y, -z+1/2'
'x+1/2, -y, -z+1/2'
'-x, -y, -z'
'x-1/2, y, -z'
'x, -y, z-1/2'
'-x-1/2, y, z-1/2'

loop_
_atom_site_label
_atom_site_type_symbol
_atom_site_fract_x
_atom_site_fract_y
_atom_site_fract_z
_atom_site_U_iso_or_equiv
_atom_site_adp_type
_atom_site_occupancy
_atom_site_site_symmetry_order
_atom_site_calc_flag
_atom_site_refinement_flags_posn
_atom_site_refinement_flags_adp
_atom_site_refinement_flags_occupancy
_atom_site_disorder_assembly
_atom_site_disorder_group
Cd1 Cd 0.750000 0.500000 0.39633(2) 0.01341(17) Uani 1 2 d S T P . .
O1 O 0.6834(3) 0.3441(2) 0.48241(11) 0.0188(5) Uani 1 1 d . . . . .
O1W O 0.750000 0.500000 0.2833(2) 0.0351(11) Uani 1 2 d S T P . .
O2 O 0.6464(3) 0.2630(2) 0.37988(11) 0.0182(5) Uani 1 1 d . . . . .
O2W O 0.4497(3) 0.5621(3) 0.39918(11) 0.0235(6) Uani 1 1 d D . . . .
H2WA H 0.377(5) 0.601(4) 0.3639(11) 0.035 Uiso 1 1 d D U . . .
H2WB H 0.406(5) 0.599(4) 0.4411(8) 0.035 Uiso 1 1 d D U . . .
O3W O 0.8218(4) 0.1255(2) 0.27588(12) 0.0278(6) Uani 1 1 d . . . . .
O4W O 0.3072(4) 0.3097(2) 0.31453(12) 0.0253(5) Uani 1 1 d D . . . .
H4WA H 0.284(5) 0.229(2) 0.2897(19) 0.038 Uiso 1 1 d D U . . .
H4WB H 0.419(3) 0.299(4) 0.3392(18) 0.038 Uiso 1 1 d D U . . .
C1 C 0.6362(4) 0.2504(3) 0.44381(15) 0.0145(6) Uani 1 1 d . . . . .
C2 C 0.5055(5) 0.0181(3) 0.43088(18) 0.0163(7) Uani 1 1 d . . . . .
H2A H 0.509104 0.029892 0.384380 0.020 Uiso 1 1 calc R U . . .
C3 C 0.5663(4) 0.1210(3) 0.47329(16) 0.0146(6) Uani 1 1 d . . . . .
C4 C 0.5602(4) 0.1015(3) 0.54254(16) 0.0168(7) Uani 1 1 d . . . . .
H4A H 0.600385 0.169078 0.571338 0.020 Uiso 1 1 calc R U . . .

loop_
_atom_site_aniso_label
_atom_site_aniso_U_11
_atom_site_aniso_U_22
_atom_site_aniso_U_33
_atom_site_aniso_U_23
_atom_site_aniso_U_13
_atom_site_aniso_U_12
Cd1 0.0143(3) 0.0119(2) 0.0140(3) 0.000 0.000 -0.00255(10)
O1 0.0245(12) 0.0130(11) 0.0188(12) 0.0006(9) 0.0047(10) -0.0053(10)
O1W 0.062(3) 0.025(2) 0.018(2) 0.000 0.000 -0.0143(16)
O2 0.0205(12) 0.0174(11) 0.0165(11) 0.0020(9) 0.0019(9) -0.0022(9)
O2W 0.0173(13) 0.0324(15) 0.0208(13) -0.0049(10) -0.0013(9) 0.0053(11)
O3W 0.0338(15) 0.0263(13) 0.0234(13) 0.0020(10) 0.0014(11) 0.0013(11)
O4W 0.0271(13) 0.0259(13) 0.0229(13) -0.0019(10) -0.0068(11) 0.0036(11)
C1 0.0098(14) 0.0146(15) 0.0191(16) 0.0021(12) 0.0010(12) 0.0024(12)
C2 0.0164(16) 0.0171(15) 0.0155(15) 0.0000(12) 0.0026(14) -0.0007(12)
C3 0.0096(14) 0.0139(14) 0.0202(15) 0.0010(12) 0.0025(12) 0.0001(12)
C4 0.0155(16) 0.0158(15) 0.0192(16) -0.0009(12) -0.0012(13) -0.0009(12)

loop_
_atom_type_symbol
_atom_type_description
_atom_type_scat_dispersion_real
_atom_type_scat_dispersion_imag
_atom_type_scat_source
C C 0.0033 0.0016 'International Tables Vol C Tables 4.2.6.8 and 6.1.1.4'
H H 0.0000 0.0000 'International Tables Vol C Tables 4.2.6.8 and 6.1.1.4'
O O 0.0106 0.0060 'International Tables Vol C Tables 4.2.6.8 and 6.1.1.4'
Cd Cd -0.8075 1.2024 'International Tables Vol C Tables 4.2.6.8 and 6.1.1.4'

loop_
_geom_angle_atom_site_label_1
_geom_angle_atom_site_label_2
_geom_angle_atom_site_label_3
_geom_angle
_geom_angle_site_symmetry_1
_geom_angle_site_symmetry_3
_geom_angle_publ_flag
O1W Cd1 O2W 91.43(6) . . ?
O1W Cd1 O2W 91.43(6) . 2_665 ?
O2W Cd1 O2W 177.14(11) . 2_665 ?
O1W Cd1 O1 136.36(5) . 2_665 ?
O2W Cd1 O1 89.90(8) . 2_665 ?
O2W Cd1 O1 88.04(9) 2_665 2_665 ?
O1W Cd1 O1 136.36(5) . . ?
O2W Cd1 O1 88.03(9) . . ?
O2W Cd1 O1 89.90(8) 2_665 . ?
O1 Cd1 O1 87.28(11) 2_665 . ?
O1W Cd1 O2 82.50(5) . . ?
O2W Cd1 O2 88.47(9) . . ?
O2W Cd1 O2 91.90(9) 2_665 . ?
O1 Cd1 O2 141.14(7) 2_665 . ?
O1 Cd1 O2 53.86(7) . . ?
O1W Cd1 O2 82.50(5) . 2_665 ?
O2W Cd1 O2 91.90(9) . 2_665 ?
O2W Cd1 O2 88.47(9) 2_665 2_665 ?
O1 Cd1 O2 53.86(7) 2_665 2_665 ?
O1 Cd1 O2 141.13(7) . 2_665 ?
O2 Cd1 O2 165.01(10) . 2_665 ?
C1 O1 Cd1 96.02(18) . . ?
C1 O2 Cd1 88.92(17) . . ?
Cd1 O2W H2WA 128(2) . . ?
Cd1 O2W H2WB 116(2) . . ?
H2WA O2W H2WB 107.5(15) . . ?
H4WA O4W H4WB 108.8(15) . . ?
O1 C1 O2 121.1(3) . . ?
O1 C1 C3 119.5(3) . . ?
O2 C1 C3 119.4(3) . . ?
C4 C2 C3 120.7(3) 5_656 . ?
C4 C2 H2A 119.7 5_656 . ?
C3 C2 H2A 119.7 . . ?
C4 C3 C2 118.9(3) . . ?
C4 C3 C1 121.0(3) . . ?
C2 C3 C1 120.1(3) . . ?
C3 C4 C2 120.5(3) . 5_656 ?
C3 C4 H4A 119.8 . . ?
C2 C4 H4A 119.8 5_656 . ?

loop_
_geom_bond_atom_site_label_1
_geom_bond_atom_site_label_2
_geom_bond_distance
_geom_bond_site_symmetry_2
_geom_bond_publ_flag
Cd1 O1W 2.242(4) . ?
Cd1 O2W 2.262(2) . ?
Cd1 O2W 2.262(2) 2_665 ?
Cd1 O1 2.359(2) 2_665 ?
Cd1 O1 2.359(2) . ?
Cd1 O2 2.500(2) . ?
Cd1 O2 2.500(2) 2_665 ?
O1 C1 1.255(4) . ?
O2 C1 1.276(4) . ?
O2W H2WA 0.956(10) . ?
O2W H2WB 0.960(10) . ?
O4W H4WA 0.955(10) . ?
O4W H4WB 0.953(10) . ?
C1 C3 1.504(4) . ?
C2 C4 1.388(4) 5_656 ?
C2 C3 1.398(4) . ?
C2 H2A 0.9300 . ?
C3 C4 1.387(4) . ?
C4 H4A 0.9300 . ?

loop_
_geom_torsion_atom_site_label_1
_geom_torsion_atom_site_label_2
_geom_torsion_atom_site_label_3
_geom_torsion_atom_site_label_4
_geom_torsion
_geom_torsion_site_symmetry_1
_geom_torsion_site_symmetry_2
_geom_torsion_site_symmetry_3
_geom_torsion_site_symmetry_4
_geom_torsion_publ_flag
Cd1 O1 C1 O2 3.4(3) . . . . ?
Cd1 O1 C1 C3 -176.6(2) . . . . ?
Cd1 O2 C1 O1 -3.2(3) . . . . ?
Cd1 O2 C1 C3 176.8(2) . . . . ?
C4 C2 C3 C4 0.1(5) 5_656 . . . ?
C4 C2 C3 C1 -179.6(3) 5_656 . . . ?
O1 C1 C3 C4 -2.6(4) . . . . ?
O2 C1 C3 C4 177.4(3) . . . . ?
O1 C1 C3 C2 177.1(3) . . . . ?
O2 C1 C3 C2 -2.9(4) . . . . ?
C2 C3 C4 C2 -0.1(5) . . . 5_656 ?
C1 C3 C4 C2 179.6(3) . . . 5_656 ?
